data_7152414
loop_
_publ_author_name
'Adepu, Raju'
'Rambabu, D.'
'Prasad, Bagineni'
'Meda, Chandana Lakshmi T.'
'Kandale, Ajit'
'Rama Krishna, G.'
'Malla Reddy, C.'
'Chennuru, Lakshmi N.'
'Parsa, Kishore V. L.'
'Pal, Manojit'

_publ_section_title
;
 Novel thieno[2,3-d]pyrimidines: their design, synthesis, crystal
 structure analysis and pharmacological evaluation.
;
_journal_issue 29
_journal_name_full 'Organic &amp; biomolecular chemistry'
_journal_page_first 5554
_journal_page_last 5569
_journal_paper_doi 10.1039/c2ob25420d
_journal_volume 10
_journal_year 2012
_chemical_formula_moiety '2(C19 H18 N6 S), C2 H6 O'
_chemical_formula_sum 'C40 H42 N12 O S2'
_chemical_formula_weight 771.00
_chemical_name_systematic
;
?
;
_space_group_IT_number 2
_symmetry_cell_setting triclinic
_symmetry_space_group_name_Hall '-P 1'
_symmetry_space_group_name_H-M 'P -1'
_atom_sites_solution_hydrogens geom
_atom_sites_solution_primary direct
_atom_sites_solution_secondary difmap
_audit_creation_method SHELXL-97
_cell_angle_alpha 104.3140(10)
_cell_angle_beta 91.7630(10)
_cell_angle_gamma 100.0410(10)
_cell_formula_units_Z 2
_cell_length_a 7.6251(4)
_cell_length_b 10.1757(5)
_cell_length_c 12.2433(6)
_cell_measurement_reflns_used 6238
_cell_measurement_temperature 100(2)
_cell_measurement_theta_max 28.17
_cell_measurement_theta_min 2.35
_cell_volume 903.66(8)
_computing_cell_refinement 'Bruker SAINT'
_computing_data_collection 'Bruker APEX2'
_computing_data_reduction 'Bruker SAINT'
_computing_molecular_graphics 'Bruker SHELXTL'
_computing_publication_material 'Bruker SHELXTL'
_computing_structure_refinement 'SHELXL-97 (Sheldrick, 2008)'
_computing_structure_solution 'SHELXS-97 (Sheldrick, 2008)'
_diffrn_ambient_temperature 100(2)
_diffrn_measured_fraction_theta_full 1.000
_diffrn_measured_fraction_theta_max 1.000
_diffrn_measurement_device_type 'Bruker Kappa APEX-II CCD DUO'
_diffrn_measurement_method '\ f and \ w scans'
_diffrn_radiation_monochromator graphite
_diffrn_radiation_source 'fine-focus sealed tube'
_diffrn_radiation_type MoK\a
_diffrn_radiation_wavelength 0.71073
_diffrn_reflns_av_R_equivalents 0.0293
_diffrn_reflns_av_sigmaI/netI 0.0259
_diffrn_reflns_limit_h_max 9
_diffrn_reflns_limit_h_min -8
_diffrn_reflns_limit_k_max 12
_diffrn_reflns_limit_k_min -12
_diffrn_reflns_limit_l_max 15
_diffrn_reflns_limit_l_min -15
_diffrn_reflns_number 15612
_diffrn_reflns_theta_full 26.99
_diffrn_reflns_theta_max 26.99
_diffrn_reflns_theta_min 1.72
_exptl_absorpt_coefficient_mu 0.208
_exptl_absorpt_correction_T_max 1.000
_exptl_absorpt_correction_T_min 1.000
_exptl_absorpt_correction_type multi-scan
_exptl_absorpt_process_details 'Multiscan absorption correction'
_exptl_crystal_colour red
_exptl_crystal_density_diffrn 1.417
_exptl_crystal_density_method 'not measured'
_exptl_crystal_description needle
_exptl_crystal_F_000 406.0
_exptl_crystal_size_max 0.006
_exptl_crystal_size_mid 0.002
_exptl_crystal_size_min 0.0013
_refine_diff_density_max 0.367
_refine_diff_density_min -0.656
_refine_diff_density_rms 0.072
_refine_ls_extinction_method none
_refine_ls_goodness_of_fit_ref 0.998
_refine_ls_hydrogen_treatment constr
_refine_ls_matrix_type full
_refine_ls_number_parameters 251
_refine_ls_number_reflns 3949
_refine_ls_number_restraints 0
_refine_ls_restrained_S_all 0.998
_refine_ls_R_factor_all 0.0527
_refine_ls_R_factor_gt 0.0429
_refine_ls_shift/su_max 0.001
_refine_ls_shift/su_mean 0.000
_refine_ls_structure_factor_coef Fsqd
_refine_ls_weighting_details 'calc w=1/[\s^2^(Fo^2^)+(0.1000P)^2^+0.4781P] where P=(Fo^2^+2Fc^2^)/3'
_refine_ls_weighting_scheme calc
_refine_ls_wR_factor_gt 0.1316
_refine_ls_wR_factor_ref 0.1426
_reflns_number_gt 3342
_reflns_number_total 3949
_reflns_threshold_expression >2sigma(I)
_cod_data_source_file c2ob25420d.txt
_cod_data_source_block arj_c58_107_1
_cod_depositor_comments
;
The following automatic conversions were performed:

'_symmetry_cell_setting' value 'Triclinic' changed to 'triclinic'
according to /home/saulius/struct/CIF-dictionaries/cif_core.dic
dictionary named 'cif_core.dic' version 2.4.1 from 2010-06-29.

Automatic conversion script
Id: cif_fix_values 1891 2012-01-12 08:04:46Z andrius 
;
_cod_original_sg_symbol_H-M 'P-1 '
_cod_database_code 7152414

loop_
_symmetry_equiv_pos_as_xyz
'x, y, z'
'-x, -y, -z'

loop_
_atom_site_label
_atom_site_type_symbol
_atom_site_fract_x
_atom_site_fract_y
_atom_site_fract_z
_atom_site_U_iso_or_equiv
_atom_site_adp_type
_atom_site_occupancy
_atom_site_symmetry_multiplicity
_atom_site_calc_flag
_atom_site_refinement_flags
C1 C 0.3524(2) 1.25446(19) 0.20486(14) 0.0162(4) Uani 1 1 d .
C2 C 0.2024(3) 1.3222(2) 0.25332(16) 0.0209(4) Uani 1 1 d .
H2A H 0.1351 1.3435 0.1935 0.025 Uiso 1 1 calc R
H2B H 0.2511 1.4082 0.3087 0.025 Uiso 1 1 calc R
C3 C 0.0781(3) 1.2283(2) 0.30943(16) 0.0197(4) Uani 1 1 d .
H3A H 0.0042 1.2821 0.3582 0.024 Uiso 1 1 calc R
H3B H 0.0000 1.1578 0.2519 0.024 Uiso 1 1 calc R
C4 C 0.1850(3) 1.1602(2) 0.37859(15) 0.0188(4) Uani 1 1 d .
H4A H 0.1041 1.1059 0.4174 0.023 Uiso 1 1 calc R
H4B H 0.2644 1.2309 0.4353 0.023 Uiso 1 1 calc R
C5 C 0.2949(2) 1.06680(19) 0.30375(15) 0.0161(4) Uani 1 1 d .
H5A H 0.3759 1.0370 0.3512 0.019 Uiso 1 1 calc R
H5B H 0.2154 0.9853 0.2583 0.019 Uiso 1 1 calc R
C6 C 0.4012(2) 1.14029(18) 0.22679(14) 0.0142(4) Uani 1 1 d .
C7 C 0.5530(2) 1.10351(18) 0.16458(14) 0.0134(4) Uani 1 1 d .
C8 C 0.6063(2) 1.19565(18) 0.09604(14) 0.0153(4) Uani 1 1 d .
C9 C 0.8168(2) 1.0817(2) 0.02120(15) 0.0175(4) Uani 1 1 d .
H9 H 0.9021 1.0686 -0.0311 0.021 Uiso 1 1 calc R
C10 C 0.6609(2) 1.00268(18) 0.15780(14) 0.0133(4) Uani 1 1 d .
C11 C 0.6520(2) 0.90310(18) 0.23498(14) 0.0132(3) Uani 1 1 d .
C12 C 0.8052(2) 0.82061(19) 0.21962(15) 0.0167(4) Uani 1 1 d .
H12A H 0.8051 0.7728 0.1405 0.020 Uiso 1 1 calc R
H12B H 0.9188 0.8836 0.2419 0.020 Uiso 1 1 calc R
C13 C 0.7843(2) 0.71685(19) 0.29011(15) 0.0153(4) Uani 1 1 d .
C14 C 0.6207(2) 0.66347(18) 0.32440(14) 0.0136(4) Uani 1 1 d .
C15 C 0.4529(2) 0.71198(19) 0.29796(15) 0.0146(4) Uani 1 1 d .
H15A H 0.4183 0.7690 0.3667 0.018 Uiso 1 1 calc R
H15B H 0.3574 0.6326 0.2708 0.018 Uiso 1 1 calc R
C16 C 0.4763(2) 0.79437(18) 0.20941(14) 0.0138(4) Uani 1 1 d .
H16A H 0.3757 0.8407 0.2075 0.017 Uiso 1 1 calc R
H16B H 0.4772 0.7318 0.1356 0.017 Uiso 1 1 calc R
C17 C 0.7538(2) 0.53071(19) 0.41501(14) 0.0150(4) Uani 1 1 d .
C18 C 0.9307(2) 0.6707(2) 0.32761(16) 0.0197(4) Uani 1 1 d .
H18 H 1.0431 0.7065 0.3087 0.024 Uiso 1 1 calc R
C19 C 0.6755(2) 0.98838(19) 0.35434(15) 0.0149(4) Uani 1 1 d .
C20 C 0.1197(5) 0.6004(4) 0.0837(3) 0.0689(11) Uani 1 1 d .
H20A H 0.2196 0.5614 0.1013 0.103 Uiso 1 1 calc R
H20B H 0.0589 0.6280 0.1507 0.103 Uiso 1 1 calc R
H20C H 0.1612 0.6794 0.0554 0.103 Uiso 1 1 calc R
N1 N 0.7370(2) 1.18812(16) 0.02544(13) 0.0175(3) Uani 1 1 d .
N2 N 0.7873(2) 0.99062(16) 0.08465(12) 0.0159(3) Uani 1 1 d .
N3 N 0.6036(2) 0.57079(15) 0.38658(12) 0.0136(3) Uani 1 1 d .
N4 N 0.9203(2) 0.57835(17) 0.38892(13) 0.0191(3) Uani 1 1 d .
N5 N 0.7372(2) 0.43546(17) 0.47538(13) 0.0183(3) Uani 1 1 d .
H5C H 0.6337 0.4031 0.4940 0.022 Uiso 1 1 calc R
H5D H 0.8300 0.4070 0.4953 0.022 Uiso 1 1 calc R
N6 N 0.7044(2) 1.05313(18) 0.44574(13) 0.0217(4) Uani 1 1 d .
O1 O 0.0000 0.5000 0.0000 0.132(2) Uani 1 2 d S
S1 S 0.48206(7) 1.32420(5) 0.11174(4) 0.01943(15) Uani 1 1 d .

loop_
_atom_site_aniso_label
_atom_site_aniso_U_11
_atom_site_aniso_U_22
_atom_site_aniso_U_33
_atom_site_aniso_U_23
_atom_site_aniso_U_13
_atom_site_aniso_U_12
C1 0.0204(9) 0.0153(8) 0.0130(8) 0.0042(6) 0.0019(7) 0.0025(7)
C2 0.0259(10) 0.0195(9) 0.0199(9) 0.0056(7) 0.0051(7) 0.0098(8)
C3 0.0186(9) 0.0215(9) 0.0193(9) 0.0036(7) 0.0036(7) 0.0059(7)
C4 0.0182(9) 0.0223(9) 0.0166(8) 0.0053(7) 0.0061(7) 0.0048(7)
C5 0.0138(8) 0.0195(9) 0.0165(8) 0.0074(7) 0.0036(6) 0.0030(7)
C6 0.0140(8) 0.0157(8) 0.0120(7) 0.0032(6) -0.0005(6) 0.0008(7)
C7 0.0140(8) 0.0150(8) 0.0108(8) 0.0049(6) -0.0009(6) -0.0006(6)
C8 0.0174(9) 0.0146(8) 0.0137(8) 0.0051(6) -0.0004(6) 0.0008(7)
C9 0.0151(9) 0.0247(10) 0.0151(8) 0.0101(7) 0.0032(6) 0.0031(7)
C10 0.0126(8) 0.0155(8) 0.0122(8) 0.0062(6) -0.0009(6) 0.0002(6)
C11 0.0126(8) 0.0162(8) 0.0130(8) 0.0074(6) 0.0026(6) 0.0028(6)
C12 0.0133(8) 0.0212(9) 0.0197(9) 0.0115(7) 0.0045(7) 0.0050(7)
C13 0.0146(8) 0.0188(9) 0.0154(8) 0.0080(7) 0.0033(6) 0.0057(7)
C14 0.0144(8) 0.0146(8) 0.0118(8) 0.0032(6) 0.0003(6) 0.0035(6)
C15 0.0118(8) 0.0177(9) 0.0163(8) 0.0085(7) 0.0011(6) 0.0019(7)
C16 0.0125(8) 0.0158(8) 0.0151(8) 0.0074(6) 0.0005(6) 0.0029(6)
C17 0.0185(9) 0.0154(8) 0.0126(8) 0.0039(6) 0.0033(6) 0.0063(7)
C18 0.0136(9) 0.0271(10) 0.0238(9) 0.0135(8) 0.0067(7) 0.0072(7)
C19 0.0122(8) 0.0184(9) 0.0176(9) 0.0115(7) 0.0022(6) 0.0022(7)
C20 0.068(2) 0.077(2) 0.061(2) 0.0405(18) -0.0086(17) -0.0202(19)
N1 0.0190(8) 0.0202(8) 0.0153(7) 0.0099(6) 0.0030(6) 0.0012(6)
N2 0.0144(7) 0.0205(8) 0.0146(7) 0.0088(6) 0.0017(6) 0.0017(6)
N3 0.0145(7) 0.0138(7) 0.0140(7) 0.0059(6) 0.0007(5) 0.0035(6)
N4 0.0168(8) 0.0250(8) 0.0215(8) 0.0129(7) 0.0056(6) 0.0098(6)
N5 0.0177(8) 0.0211(8) 0.0225(8) 0.0139(6) 0.0040(6) 0.0081(6)
N6 0.0209(8) 0.0262(9) 0.0187(8) 0.0087(7) 0.0008(6) 0.0020(7)
O1 0.129(4) 0.073(3) 0.171(5) 0.044(3) -0.074(4) -0.047(3)
S1 0.0285(3) 0.0151(2) 0.0182(2) 0.00869(17) 0.00646(18) 0.00622(18)

loop_
_atom_type_symbol
_atom_type_description
_atom_type_scat_dispersion_real
_atom_type_scat_dispersion_imag
_atom_type_scat_source
C C 0.0033 0.0016 'International Tables Vol C Tables 4.2.6.8 and 6.1.1.4'
H H 0.0000 0.0000 'International Tables Vol C Tables 4.2.6.8 and 6.1.1.4'
N N 0.0061 0.0033 'International Tables Vol C Tables 4.2.6.8 and 6.1.1.4'
S S 0.1246 0.1234 'International Tables Vol C Tables 4.2.6.8 and 6.1.1.4'
O O 0.0106 0.0060 'International Tables Vol C Tables 4.2.6.8 and 6.1.1.4'

loop_
_geom_angle_atom_site_label_1
_geom_angle_atom_site_label_2
_geom_angle_atom_site_label_3
_geom_angle
_geom_angle_site_symmetry_3
C6 C1 C2 126.48(17) .
C6 C1 S1 114.45(14) .
C2 C1 S1 119.07(14) .
C1 C2 C3 111.03(16) .
C4 C3 C2 110.63(16) .
C3 C4 C5 111.33(15) .
C6 C5 C4 111.63(15) .
C1 C6 C7 111.40(16) .
C1 C6 C5 119.65(17) .
C7 C6 C5 128.90(16) .
C10 C7 C8 113.21(16) .
C10 C7 C6 136.06(16) .
C8 C7 C6 110.71(16) .
N1 C8 C7 126.05(17) .
N1 C8 S1 121.32(14) .
C7 C8 S1 112.63(14) .
N1 C9 N2 126.75(17) .
N2 C10 C7 121.24(15) .
N2 C10 C11 114.18(15) .
C7 C10 C11 124.52(15) .
C19 C11 C10 107.54(14) .
C19 C11 C12 106.47(14) .
C10 C11 C12 112.35(14) .
C19 C11 C16 112.68(14) .
C10 C11 C16 111.70(14) .
C12 C11 C16 106.05(14) .
C13 C12 C11 110.77(14) .
C18 C13 C14 115.32(16) .
C18 C13 C12 121.51(16) .
C14 C13 C12 123.15(16) .
N3 C14 C13 122.63(16) .
N3 C14 C15 115.97(15) .
C13 C14 C15 121.34(16) .
C14 C15 C16 112.26(14) .
C15 C16 C11 111.65(14) .
N3 C17 N5 117.08(16) .
N3 C17 N4 125.65(16) .
N5 C17 N4 117.26(17) .
N4 C18 C13 124.17(17) .
N6 C19 C11 175.76(19) .
C9 N1 C8 113.84(15) .
C10 N2 C9 118.56(16) .
C14 N3 C17 116.73(15) .
C18 N4 C17 115.44(16) .
C20 O1 C20 179.998(1) 2_565
C8 S1 C1 90.76(9) .

loop_
_geom_bond_atom_site_label_1
_geom_bond_atom_site_label_2
_geom_bond_distance
_geom_bond_site_symmetry_2
C1 C6 1.363(3) .
C1 C2 1.500(3) .
C1 S1 1.7337(18) .
C2 C3 1.527(3) .
C3 C4 1.519(3) .
C4 C5 1.529(3) .
C5 C6 1.513(2) .
C6 C7 1.458(2) .
C7 C10 1.411(3) .
C7 C8 1.423(2) .
C8 N1 1.339(2) .
C8 S1 1.722(2) .
C9 N1 1.322(3) .
C9 N2 1.345(2) .
C10 N2 1.336(2) .
C10 C11 1.542(2) .
C11 C19 1.491(2) .
C11 C12 1.543(2) .
C11 C16 1.551(2) .
C12 C13 1.512(2) .
C13 C18 1.391(3) .
C13 C14 1.392(2) .
C14 N3 1.343(2) .
C14 C15 1.503(2) .
C15 C16 1.523(2) .
C17 N3 1.344(2) .
C17 N5 1.349(2) .
C17 N4 1.355(2) .
C18 N4 1.334(2) .
C19 N6 1.142(2) .
C20 O1 1.423(3) .
O1 C20 1.423(3) 2_565
